data_4514283
loop_
_publ_author_name
'Ebrahimi, Tannaz'
'Aluthge, Dinesh C.'
'Patrick, Brian O.'
'Hatzikiriakos, Savvas G.'
'Mehrkhodavandi, Parisa'

_publ_section_title
;
 Air- and Moisture-Stable Indium Salan Catalysts for Living Multiblock PLA
 Formation in Air
;
_journal_issue 10
_journal_name_full 'ACS Catalysis'
_journal_page_first 6413
_journal_paper_doi 10.1021/acscatal.7b01939
_journal_volume 7
_journal_year 2017
_chemical_absolute_configuration ad
_chemical_formula_moiety 'C72 H111 Cl In2 N4 O5, 3.56(C7 H8)'
_chemical_formula_sum 'C96.95 H139.51 Cl In2 N4 O5'
_chemical_formula_weight 1706.12
_space_group_crystal_system triclinic
_space_group_IT_number 1
_space_group_name_Hall 'P 1'
_space_group_name_H-M_alt 'P 1'
_symmetry_space_group_name_Hall 'P 1'
_symmetry_space_group_name_H-M 'P 1'
_atom_sites_solution_hydrogens geom
_atom_sites_solution_primary dual
_audit_creation_date 2017-08-16
_audit_creation_method
;
Olex2 1.2
(compiled 2017.08.10 svn.r3458 for OlexSys, GUI svn.r5375)
;
_cell_angle_alpha 86.040(10)
_cell_angle_beta 73.489(9)
_cell_angle_gamma 64.932(10)
_cell_formula_units_Z 1
_cell_length_a 12.196(4)
_cell_length_b 12.295(4)
_cell_length_c 18.618(6)
_cell_measurement_reflns_used 9832
_cell_measurement_temperature 100(2)
_cell_measurement_theta_max 22.42
_cell_measurement_theta_min 2.28
_cell_volume 2420.3(14)
_computing_cell_refinement 'SAINT V8.38A (?, 2016)'
_computing_data_reduction 'SAINT V8.38A (?, 2016)'
_computing_molecular_graphics 'Olex2 (Dolomanov et al., 2009)'
_computing_publication_material 'Olex2 (Dolomanov et al., 2009)'
_computing_structure_refinement 'XL (Sheldrick, 2008)'
_computing_structure_solution 'XT (Sheldrick, 2015)'
_diffrn_ambient_temperature 100(2)
_diffrn_detector 'Bruker APEX2 area detector'
_diffrn_detector_area_resol_mean 7.9
_diffrn_detector_type 'CCD area detector'
_diffrn_measured_fraction_theta_full 0.969
_diffrn_measured_fraction_theta_max 0.969
_diffrn_measurement_device 'Bruker-Nonius Kappa diffractometer'
_diffrn_measurement_device_type 'Bruker APEX II area detector'
_diffrn_measurement_method '\w and \f scans'
_diffrn_radiation_monochromator 'mirror optics'
_diffrn_radiation_probe x-ray
_diffrn_radiation_type MoK\a
_diffrn_radiation_wavelength 0.71073
_diffrn_reflns_av_R_equivalents 0.0695
_diffrn_reflns_av_unetI/netI 0.0640
_diffrn_reflns_Laue_measured_fraction_full 0.969
_diffrn_reflns_Laue_measured_fraction_max 0.969
_diffrn_reflns_limit_h_max 13
_diffrn_reflns_limit_h_min -13
_diffrn_reflns_limit_k_max 13
_diffrn_reflns_limit_k_min -13
_diffrn_reflns_limit_l_max 20
_diffrn_reflns_limit_l_min -19
_diffrn_reflns_number 42504
_diffrn_reflns_point_group_measured_fraction_full 0.915
_diffrn_reflns_point_group_measured_fraction_max 0.915
_diffrn_reflns_theta_full 22.567
_diffrn_reflns_theta_max 22.567
_diffrn_reflns_theta_min 1.832
_diffrn_source 'microfocus sealed X-ray tube'
_diffrn_source_type 'Incoatec I\ms'
_diffrn_standards_number 0
_exptl_absorpt_coefficient_mu 0.553
_exptl_absorpt_correction_T_max 0.962
_exptl_absorpt_correction_T_min 0.759
_exptl_absorpt_correction_type multi-scan
_exptl_absorpt_process_details
'SADABS-2016/2 (Bruker,2016/2) was used for absorption correction. wR2(int) was 0.1134 before and 0.0866 after correction. The Ratio of minimum to maximum transmission is 0.7888. The \l/2 correction factor is Not present.'
_exptl_crystal_colour colourless
_exptl_crystal_colour_primary colourless
_exptl_crystal_density_diffrn 1.170
_exptl_crystal_description irregular
_exptl_crystal_F_000 904
_exptl_crystal_size_max 0.25
_exptl_crystal_size_mid 0.15
_exptl_crystal_size_min 0.07
_refine_diff_density_max 2.332
_refine_diff_density_min -0.889
_refine_diff_density_rms 0.141
_refine_ls_abs_structure_details
;
 Flack x determined using 4194 quotients [(I+)-(I-)]/[(I+)+(I-)]
 (Parsons, Flack and Wagner, Acta Cryst. B69 (2013) 249-259).
;
_refine_ls_abs_structure_Flack 0.064(19)
_refine_ls_extinction_method none
_refine_ls_goodness_of_fit_ref 1.108
_refine_ls_hydrogen_treatment constr
_refine_ls_matrix_type full
_refine_ls_number_parameters 955
_refine_ls_number_reflns 11685
_refine_ls_number_restraints 1773
_refine_ls_restrained_S_all 1.038
_refine_ls_R_factor_all 0.0976
_refine_ls_R_factor_gt 0.0853
_refine_ls_shift/su_max 0.000
_refine_ls_shift/su_mean 0.000
_refine_ls_structure_factor_coef Fsqd
_refine_ls_weighting_details 'w=1/[\s^2^(Fo^2^)+(0.1371P)^2^+11.8255P] where P=(Fo^2^+2Fc^2^)/3'
_refine_ls_weighting_scheme calc
_refine_ls_wR_factor_gt 0.2324
_refine_ls_wR_factor_ref 0.2427
_reflns_Friedel_coverage 0.890
_reflns_Friedel_fraction_full 0.862
_reflns_Friedel_fraction_max 0.862
_reflns_number_gt 10137
_reflns_number_total 11685
_reflns_threshold_expression 'I > 2\s(I)'
_cod_data_source_file cs7b01939_si_002.cif
_cod_data_source_block pm195n_2
_cod_original_cell_volume 2420.5(13)
_cod_database_code 4514283
_shelx_shelxl_version_number 2017/1
_shelx_space_group_comment
;
The symmetry employed for this shelxl refinement is uniquely defined
by the following loop, which should always be used as a source of
symmetry information in preference to the above space-group names.
They are only intended as comments.
;
_shelx_estimated_absorpt_t_max 0.962
_shelx_estimated_absorpt_t_min 0.874
_olex2_refinement_description
;
1. Fixed Uiso
 At 1.2 times of:
  All C(H) groups, All C(H,H) groups, All N(H) groups
 At 1.5 times of:
  All C(H,H,H) groups
2. Restrained distances
 C29-C30 \\sim C31-C29 \\sim C29-C32
 with sigma of 0.02
 C31-C29 \\sim C29-C32 \\sim C29-C30
 with sigma of 0.02
 C25-C30 \\sim C32-C31 \\sim C30-C31
 with sigma of 0.02
 C29-C25 \\sim C29-C32 \\sim C29-C30 \\sim C29-C31
 with sigma of 0.01
 C31-C29 \\sim C30A-C29 \\sim C30-C29 \\sim C31A-C29 \\sim C32-C29 \\sim
C32A-C29
 with sigma of 0.01
3. Uiso/Uaniso restraints and constraints
All non-hydrogen atoms have similar U: within 2A with sigma of 0.04 and sigma
for terminal atoms of 0.08
Uanis(C66) = Uanis(C67) = Uanis(C68)
Uanis(C51) = Uanis(C49) = Uanis(C50)
Uanis(C11) = Uanis(C9) = Uanis(C10)
Uanis(C32) = Uanis(C30) = Uanis(C31)
4. Rigid body (RIGU) restrains
 All non-hydrogen atoms
 with sigma for 1-2 distances of 0.004 and sigma for 1-3 distances of 0.004
5. Others
 Sof(C93)=Sof(H93A)=Sof(H93B)=Sof(H93C)=Sof(C87)=Sof(C88)=Sof(H88)=Sof(C89)=
 Sof(H89)=Sof(C90)=Sof(H90)=Sof(C91)=Sof(H91)=Sof(C92)=Sof(H92)=FVAR(1)
 Sof(C100)=Sof(H10D)=Sof(H10E)=Sof(H10F)=Sof(C94)=Sof(C95)=Sof(H95)=Sof(C96)=
 Sof(H96)=Sof(C97)=Sof(H97)=Sof(C98)=Sof(H98)=Sof(C99)=Sof(H99)=FVAR(2)
 Sof(C31A)=Sof(H31D)=Sof(H31E)=Sof(H31F)=Sof(C30A)=Sof(H30D)=Sof(H30E)=
 Sof(H30F)=Sof(C32A)=Sof(H32D)=Sof(H32E)=Sof(H32F)=1-FVAR(3)
 Sof(C30)=Sof(H30A)=Sof(H30B)=Sof(H30C)=Sof(C31)=Sof(H31A)=Sof(H31B)=Sof(H31C)=
 Sof(C32)=Sof(H32A)=Sof(H32B)=Sof(H32C)=FVAR(3)
6.a Free rotating group:
 C79(C73,C74,C75,C76,C77,C78), C86(C80,C81,C82,C83,C84,C85), C93(C87,C88,C89,
 C90,C91,C92), C100(C94,C95,C96,C97,C98,C99)
6.b Ternary CH refined with riding coordinates:
 N1(H1), N2(H2), N3(H3), N4(H4), C16(H16), C21(H21), C52(H52), C57(H57)
6.c Secondary CH2 refined with riding coordinates:
 C1(H1A,H1B), C17(H17A,H17B), C18(H18A,H18B), C19(H19A,H19B), C20(H20A,H20B),
 C22(H22A,H22B), C37(H37A,H37B), C54(H54A,H54B), C55(H55A,H55B), C56(H56A,H56B),
  C53(H53A,H53B)
6.d Me refined with riding coordinates:
 C30(H30A,H30B,H30C), C31(H31A,H31B,H31C), C32(H32A,H32B,H32C), C100(H10D,H10E,
 H10F), C31A(H31D,H31E,H31F), C30A(H30D,H30E,H30F), C32A(H32D,H32E,H32F)
6.e Aromatic/amide H refined with riding coordinates:
 C3(H3A), C5(H5), C24(H24), C26(H26), C39(H39), C41(H41), C58(H58), C60(H60),
 C62(H62), C74(H74), C75(H75), C76(H76), C77(H77), C78(H78), C81(H81), C82(H82),
  C83(H83), C84(H84), C85(H85), C88(H88), C89(H89), C90(H90), C91(H91),
 C92(H92), C95(H95), C96(H96), C97(H97), C98(H98), C99(H99)
6.f Idealised Me refined as rotating group:
 C9(H9A,H9B,H9C), C10(H10A,H10B,H10C), C11(H11A,H11B,H11C), C13(H13A,H13B,
 H13C), C14(H14A,H14B,H14C), C15(H15A,H15B,H15C), C34(H34A,H34B,H34C), C35(H35A,
 H35B,H35C), C36(H36A,H36B,H36C), C45(H45A,H45B,H45C), C46(H46A,H46B,H46C),
 C47(H47A,H47B,H47C), C49(H49A,H49B,H49C), C50(H50A,H50B,H50C), C51(H51A,H51B,
 H51C), C66(H66A,H66B,H66C), C67(H67A,H67B,H67C), C68(H68A,H68B,H68C), C70(H70A,
 H70B,H70C), C71(H71A,H71B,H71C), C72(H72A,H72B,H72C), C79(H79A,H79B,H79C),
 C86(H86A,H86B,H86C), C93(H93A,H93B,H93C)
;
_olex2_diffrn_ambient_temperature_device Kryoflex
_olex2_exptl_crystal_mounting_method 'The crystal was mounted on a mylar loop in oil'
_olex2_submission_original_sample_id RR/RR-2
_olex2_submission_special_instructions 'No special instructions were received'

loop_
_space_group_symop_operation_xyz
'x, y, z'

loop_
_atom_site_label
_atom_site_type_symbol
_atom_site_fract_x
_atom_site_fract_y
_atom_site_fract_z
_atom_site_U_iso_or_equiv
_atom_site_adp_type
_atom_site_occupancy
_atom_site_site_symmetry_order
_atom_site_calc_flag
_atom_site_refinement_flags_posn
_atom_site_refinement_flags_adp
_atom_site_refinement_flags_occupancy
_atom_site_disorder_assembly
_atom_site_disorder_group
In1 In 0.30315(10) 0.54122(10) 0.53102(7) 0.0490(5) Uani 1 1 d . U . . .
In2 In 0.41178(10) 0.49868(10) 0.32591(7) 0.0485(5) Uani 1 1 d . U . . .
Cl1 Cl 0.2644(6) 0.4273(5) 0.4300(4) 0.0535(16) Uani 1 1 d . U . . .
O1 O 0.3573(17) 0.6123(15) 0.6086(10) 0.060(4) Uani 1 1 d . U . . .
O2 O 0.1309(13) 0.6805(12) 0.5305(8) 0.045(3) Uani 1 1 d . U . . .
O3 O 0.5087(15) 0.5916(15) 0.2516(9) 0.048(3) Uani 1 1 d . U . . .
O4 O 0.5476(13) 0.3273(13) 0.3267(8) 0.050(3) Uani 1 1 d . U . . .
O5 O 0.4260(14) 0.5802(13) 0.4262(8) 0.053(4) Uani 1 1 d . U . . .
N1 N 0.4627(19) 0.3586(18) 0.5350(12) 0.053(4) Uani 1 1 d . U . . .
H1 H 0.497291 0.316151 0.484137 0.064 Uiso 1 1 calc R . . . .
N2 N 0.200(2) 0.4545(19) 0.6198(13) 0.068(5) Uani 1 1 d . U . . .
H2 H 0.198208 0.473976 0.671481 0.082 Uiso 1 1 calc R . . . .
N3 N 0.2318(17) 0.6604(16) 0.3211(10) 0.043(4) Uani 1 1 d . U . . .
H3 H 0.173266 0.677583 0.373105 0.052 Uiso 1 1 calc R . . . .
N4 N 0.346(2) 0.432(2) 0.2434(14) 0.059(5) Uani 1 1 d . U . . .
H4 H 0.380217 0.453914 0.191742 0.071 Uiso 1 1 calc R . . . .
C1 C 0.563(2) 0.380(2) 0.5522(14) 0.064(5) Uani 1 1 d . U . . .
H1A H 0.588731 0.430127 0.513561 0.076 Uiso 1 1 calc R . . . .
H1B H 0.636502 0.301269 0.547768 0.076 Uiso 1 1 calc R . . . .
C2 C 0.530(2) 0.439(2) 0.6281(14) 0.062(5) Uani 1 1 d . U . . .
C3 C 0.604(2) 0.382(2) 0.6752(13) 0.064(5) Uani 1 1 d . U . . .
H3A H 0.670030 0.304149 0.659449 0.077 Uiso 1 1 calc R . . . .
C4 C 0.587(2) 0.430(2) 0.7415(13) 0.071(6) Uani 1 1 d . U . . .
C5 C 0.484(2) 0.5368(19) 0.7658(13) 0.060(5) Uani 1 1 d . U . . .
H5 H 0.467397 0.568208 0.814807 0.072 Uiso 1 1 calc R . . . .
C6 C 0.402(2) 0.6014(18) 0.7261(12) 0.055(4) Uani 1 1 d . U . . .
C7 C 0.428(2) 0.548(2) 0.6499(12) 0.058(5) Uani 1 1 d . U . . .
C8 C 0.686(3) 0.362(2) 0.7901(14) 0.080(5) Uani 1 1 d . U . . .
C9 C 0.688(3) 0.239(3) 0.8069(15) 0.083(4) Uani 1 1 d . U . . .
H9A H 0.606051 0.247767 0.841032 0.125 Uiso 1 1 calc GR . . . .
H9B H 0.754723 0.192855 0.830517 0.125 Uiso 1 1 calc GR . . . .
H9C H 0.703164 0.195717 0.760062 0.125 Uiso 1 1 calc GR . . . .
C10 C 0.815(2) 0.348(3) 0.7457(15) 0.083(4) Uani 1 1 d . U . . .
H10A H 0.844908 0.293397 0.701316 0.125 Uiso 1 1 calc GR . . . .
H10B H 0.873305 0.313660 0.776902 0.125 Uiso 1 1 calc GR . . . .
H10C H 0.812620 0.426206 0.729911 0.125 Uiso 1 1 calc GR . . . .
C11 C 0.647(3) 0.438(3) 0.8659(16) 0.083(4) Uani 1 1 d . U . . .
H11A H 0.678648 0.500312 0.856184 0.125 Uiso 1 1 calc GR . . . .
H11B H 0.682659 0.385004 0.902798 0.125 Uiso 1 1 calc GR . . . .
H11C H 0.554449 0.476532 0.885470 0.125 Uiso 1 1 calc GR . . . .
C12 C 0.291(2) 0.7210(19) 0.7579(13) 0.064(5) Uani 1 1 d . U . . .
C13 C 0.274(3) 0.757(2) 0.8351(14) 0.078(7) Uani 1 1 d . U . . .
H13A H 0.263097 0.694726 0.868424 0.116 Uiso 1 1 calc GR . . . .
H13B H 0.198397 0.833126 0.850629 0.116 Uiso 1 1 calc GR . . . .
H13C H 0.347711 0.767340 0.838069 0.116 Uiso 1 1 calc GR . . . .
C14 C 0.309(3) 0.823(2) 0.7059(15) 0.078(7) Uani 1 1 d . U . . .
H14A H 0.382600 0.832952 0.709560 0.116 Uiso 1 1 calc GR . . . .
H14B H 0.233304 0.899307 0.722148 0.116 Uiso 1 1 calc GR . . . .
H14C H 0.320408 0.801297 0.653740 0.116 Uiso 1 1 calc GR . . . .
C15 C 0.165(2) 0.719(2) 0.7541(14) 0.068(6) Uani 1 1 d . U . . .
H15A H 0.177445 0.684627 0.705040 0.103 Uiso 1 1 calc GR . . . .
H15B H 0.098590 0.801837 0.761318 0.103 Uiso 1 1 calc GR . . . .
H15C H 0.139533 0.670886 0.793700 0.103 Uiso 1 1 calc GR . . . .
C16 C 0.411(3) 0.284(2) 0.5907(16) 0.064(5) Uani 1 1 d . U . . .
H16 H 0.415593 0.302548 0.641082 0.077 Uiso 1 1 calc R . . . .
C17 C 0.500(2) 0.149(2) 0.5686(15) 0.073(6) Uani 1 1 d . U . . .
H17A H 0.502550 0.128683 0.517375 0.087 Uiso 1 1 calc R . . . .
H17B H 0.586299 0.131813 0.569297 0.087 Uiso 1 1 calc R . . . .
C18 C 0.447(3) 0.073(2) 0.6257(16) 0.086(7) Uani 1 1 d . U . . .
H18A H 0.501340 -0.012937 0.611319 0.103 Uiso 1 1 calc R . . . .
H18B H 0.451572 0.089954 0.675867 0.103 Uiso 1 1 calc R . . . .
C19 C 0.315(3) 0.099(2) 0.6305(17) 0.086(7) Uani 1 1 d . U . . .
H19A H 0.285383 0.050588 0.669486 0.103 Uiso 1 1 calc R . . . .
H19B H 0.311226 0.074712 0.581850 0.103 Uiso 1 1 calc R . . . .
C20 C 0.226(3) 0.238(2) 0.6506(14) 0.072(5) Uani 1 1 d . U . . .
H20A H 0.139965 0.255103 0.648295 0.087 Uiso 1 1 calc R . . . .
H20B H 0.219870 0.259262 0.702295 0.087 Uiso 1 1 calc R . . . .
C21 C 0.277(2) 0.3125(17) 0.5970(12) 0.055(4) Uani 1 1 d . U . . .
H21 H 0.270871 0.297964 0.546286 0.066 Uiso 1 1 calc R . . . .
C22 C 0.068(2) 0.4934(18) 0.6121(12) 0.058(5) Uani 1 1 d . U . . .
H22A H 0.024366 0.449334 0.645639 0.070 Uiso 1 1 calc R . . . .
H22B H 0.071360 0.479223 0.559746 0.070 Uiso 1 1 calc R . . . .
C23 C 0.001(2) 0.6308(19) 0.6357(12) 0.055(4) Uani 1 1 d . U . . .
C24 C -0.0972(19) 0.661(2) 0.7019(12) 0.058(5) Uani 1 1 d . U . . .
H24 H -0.115057 0.600771 0.731034 0.070 Uiso 1 1 calc R . . . .
C25 C -0.1718(19) 0.7881(19) 0.7246(10) 0.059(4) Uani 1 1 d D U . . .
C26 C -0.137(2) 0.8721(19) 0.6767(11) 0.054(4) Uani 1 1 d . U . . .
H26 H -0.183944 0.955305 0.691367 0.065 Uiso 1 1 calc R . . . .
C27 C -0.042(2) 0.840(2) 0.6116(12) 0.047(4) Uani 1 1 d . U . . .
C28 C 0.0363(19) 0.7157(18) 0.5907(11) 0.050(4) Uani 1 1 d . U . . .
C29 C -0.2845(15) 0.8300(16) 0.7937(9) 0.069(5) Uani 1 1 d D U . . .
C30 C -0.245(3) 0.767(4) 0.8612(16) 0.071(6) Uani 0.55(3) 1 d D U P A 1
H30A H -0.318376 0.793838 0.905815 0.107 Uiso 0.55(3) 1 calc R . P A 1
H30B H -0.213045 0.679474 0.852098 0.107 Uiso 0.55(3) 1 calc R . P A 1
H30C H -0.179129 0.785414 0.869358 0.107 Uiso 0.55(3) 1 calc R . P A 1
C31 C -0.385(3) 0.797(3) 0.781(2) 0.071(6) Uani 0.55(3) 1 d D U P A 1
H31A H -0.458300 0.823140 0.825090 0.107 Uiso 0.55(3) 1 calc R . P A 1
H31B H -0.410013 0.836027 0.736908 0.107 Uiso 0.55(3) 1 calc R . P A 1
H31C H -0.350114 0.709197 0.772123 0.107 Uiso 0.55(3) 1 calc R . P A 1
C32 C -0.345(4) 0.965(2) 0.815(2) 0.071(6) Uani 0.55(3) 1 d D U P A 1
H32A H -0.416797 0.983275 0.859642 0.107 Uiso 0.55(3) 1 calc R . P A 1
H32B H -0.282924 0.987714 0.824388 0.107 Uiso 0.55(3) 1 calc R . P A 1
H32C H -0.374712 1.009065 0.773033 0.107 Uiso 0.55(3) 1 calc R . P A 1
C33 C -0.014(2) 0.935(2) 0.5634(13) 0.064(5) Uani 1 1 d . U . . .
C34 C -0.104(2) 1.063(2) 0.5894(15) 0.081(7) Uani 1 1 d . U . . .
H34A H -0.190099 1.069177 0.608679 0.122 Uiso 1 1 calc GR . . . .
H34B H -0.099769 1.115030 0.547238 0.122 Uiso 1 1 calc GR . . . .
H34C H -0.081018 1.089223 0.629360 0.122 Uiso 1 1 calc GR . . . .
C35 C -0.021(3) 0.919(3) 0.4818(14) 0.076(7) Uani 1 1 d . U . . .
H35A H 0.030180 0.834184 0.463478 0.113 Uiso 1 1 calc GR . . . .
H35B H 0.012373 0.969565 0.448340 0.113 Uiso 1 1 calc GR . . . .
H35C H -0.108442 0.941682 0.482853 0.113 Uiso 1 1 calc GR . . . .
C36 C 0.120(2) 0.922(2) 0.5565(17) 0.082(7) Uani 1 1 d . U . . .
H36A H 0.117222 0.967824 0.598360 0.123 Uiso 1 1 calc GR . . . .
H36B H 0.151427 0.952707 0.508966 0.123 Uiso 1 1 calc GR . . . .
H36C H 0.175455 0.836860 0.557823 0.123 Uiso 1 1 calc GR . . . .
C37 C 0.257(2) 0.766(2) 0.3022(13) 0.054(5) Uani 1 1 d . U . . .
H37A H 0.175689 0.837209 0.307618 0.065 Uiso 1 1 calc R . . . .
H37B H 0.296078 0.778562 0.338998 0.065 Uiso 1 1 calc R . . . .
C38 C 0.338(2) 0.7605(19) 0.2277(12) 0.052(4) Uani 1 1 d . U . . .
C39 C 0.2980(19) 0.8409(17) 0.1762(11) 0.048(4) Uani 1 1 d . U . . .
H39 H 0.212181 0.897952 0.189630 0.057 Uiso 1 1 calc R . . . .
C40 C 0.3727(19) 0.8449(19) 0.1066(12) 0.055(5) Uani 1 1 d . U . . .
C41 C 0.4962(19) 0.7514(19) 0.0844(11) 0.053(4) Uani 1 1 d . U . . .
H41 H 0.548961 0.749024 0.035329 0.063 Uiso 1 1 calc R . . . .
C42 C 0.5418(18) 0.6638(17) 0.1321(11) 0.047(4) Uani 1 1 d . U . . .
C43 C 0.4679(18) 0.6624(17) 0.2037(11) 0.045(4) Uani 1 1 d . U . . .
C44 C 0.327(2) 0.9447(19) 0.0520(12) 0.057(4) Uani 1 1 d . U . . .
C45 C 0.201(2) 1.033(2) 0.0812(13) 0.069(6) Uani 1 1 d . U . . .
H45A H 0.143956 0.993309 0.095345 0.103 Uiso 1 1 calc GR . . . .
H45B H 0.177816 1.089851 0.042834 0.103 Uiso 1 1 calc GR . . . .
H45C H 0.195588 1.075884 0.125402 0.103 Uiso 1 1 calc GR . . . .
C46 C 0.422(2) 1.000(2) 0.0227(16) 0.076(6) Uani 1 1 d . U . . .
H46A H 0.431147 1.035501 0.065164 0.113 Uiso 1 1 calc GR . . . .
H46B H 0.391234 1.063401 -0.011208 0.113 Uiso 1 1 calc GR . . . .
H46C H 0.503941 0.937943 -0.004352 0.113 Uiso 1 1 calc GR . . . .
C47 C 0.331(3) 0.880(2) -0.0201(14) 0.074(6) Uani 1 1 d . U . . .
H47A H 0.414746 0.814307 -0.039730 0.111 Uiso 1 1 calc GR . . . .
H47B H 0.312831 0.938250 -0.058651 0.111 Uiso 1 1 calc GR . . . .
H47C H 0.267358 0.847529 -0.006576 0.111 Uiso 1 1 calc GR . . . .
C48 C 0.6787(19) 0.563(2) 0.1043(12) 0.058(4) Uani 1 1 d . U . . .
C49 C 0.743(2) 0.580(2) 0.0224(12) 0.060(3) Uani 1 1 d . U . . .
H49A H 0.690007 0.584174 -0.009601 0.091 Uiso 1 1 calc GR . . . .
H49B H 0.825554 0.512041 0.004520 0.091 Uiso 1 1 calc GR . . . .
H49C H 0.753656 0.654873 0.020575 0.091 Uiso 1 1 calc GR . . . .
C50 C 0.679(2) 0.4350(19) 0.1042(13) 0.060(3) Uani 1 1 d . U . . .
H50A H 0.616709 0.429892 0.149238 0.091 Uiso 1 1 calc GR . . . .
H50B H 0.763336 0.373628 0.104066 0.091 Uiso 1 1 calc GR . . . .
H50C H 0.658808 0.421607 0.059430 0.091 Uiso 1 1 calc GR . . . .
C51 C 0.757(2) 0.573(2) 0.1519(13) 0.060(3) Uani 1 1 d . U . . .
H51A H 0.747278 0.656433 0.153967 0.091 Uiso 1 1 calc GR . . . .
H51B H 0.846486 0.519895 0.129488 0.091 Uiso 1 1 calc GR . . . .
H51C H 0.729048 0.549835 0.202789 0.091 Uiso 1 1 calc GR . . . .
C52 C 0.169(2) 0.633(2) 0.2734(16) 0.061(5) Uani 1 1 d . U . . .
H52 H 0.197311 0.658571 0.222023 0.073 Uiso 1 1 calc R . . . .
C54 C -0.040(2) 0.676(2) 0.2485(19) 0.089(7) Uani 1 1 d . U . . .
H54A H -0.013617 0.705991 0.198689 0.107 Uiso 1 1 calc R . . . .
H54B H -0.132478 0.719535 0.268182 0.107 Uiso 1 1 calc R . . . .
C55 C -0.002(2) 0.537(2) 0.2393(17) 0.079(6) Uani 1 1 d . U . . .
H55A H -0.036324 0.508476 0.287968 0.095 Uiso 1 1 calc R . . . .
H55B H -0.040082 0.522769 0.202386 0.095 Uiso 1 1 calc R . . . .
C56 C 0.139(2) 0.467(2) 0.2133(13) 0.064(5) Uani 1 1 d . U . . .
H56A H 0.172230 0.487705 0.161845 0.076 Uiso 1 1 calc R . . . .
H56B H 0.160859 0.379486 0.211824 0.076 Uiso 1 1 calc R . . . .
C57 C 0.2023(19) 0.4944(18) 0.2663(12) 0.053(4) Uani 1 1 d . U . . .
H57 H 0.170617 0.469069 0.317254 0.064 Uiso 1 1 calc R . . . .
C58 C 0.3933(19) 0.2968(18) 0.2448(12) 0.051(4) Uani 1 1 d . U . . .
H58 H 0.340866 0.255285 0.259146 0.062 Uiso 1 1 calc R . . . .
C59 C 0.535(2) 0.238(2) 0.2201(12) 0.061(5) Uani 1 1 d . U . . .
C60 C 0.597(2) 0.1597(18) 0.1539(13) 0.062(5) Uani 1 1 d . U . . .
H60 H 0.549017 0.149483 0.125184 0.074 Uiso 1 1 calc R . . . .
C61 C 0.728(2) 0.0986(19) 0.1307(12) 0.058(4) Uani 1 1 d . U . . .
C62 C 0.795(2) 0.1091(18) 0.1789(11) 0.053(4) Uani 1 1 d . U . . .
H62 H 0.883979 0.065668 0.165671 0.063 Uiso 1 1 calc R . . . .
C63 C 0.733(2) 0.182(2) 0.2457(14) 0.050(5) Uani 1 1 d . U . . .
C64 C 0.6075(19) 0.2506(19) 0.2660(11) 0.052(4) Uani 1 1 d . U . . .
C65 C 0.790(2) 0.014(2) 0.0585(13) 0.068(5) Uani 1 1 d . U . . .
C66 C 0.749(2) 0.088(2) -0.0063(13) 0.074(3) Uani 1 1 d . U . . .
H66A H 0.657317 0.120302 0.004424 0.112 Uiso 1 1 calc GR . . . .
H66B H 0.789660 0.037179 -0.052843 0.112 Uiso 1 1 calc GR . . . .
H66C H 0.774181 0.155155 -0.011858 0.112 Uiso 1 1 calc GR . . . .
C67 C 0.751(3) -0.092(2) 0.0692(14) 0.074(3) Uani 1 1 d . U . . .
H67A H 0.772286 -0.134575 0.113172 0.112 Uiso 1 1 calc GR . . . .
H67B H 0.795554 -0.147191 0.024514 0.112 Uiso 1 1 calc GR . . . .
H67C H 0.659655 -0.060332 0.076762 0.112 Uiso 1 1 calc GR . . . .
C68 C 0.938(2) -0.039(2) 0.0419(14) 0.074(3) Uani 1 1 d . U . . .
H68A H 0.964709 0.026101 0.032267 0.112 Uiso 1 1 calc GR . . . .
H68B H 0.977574 -0.095877 -0.002163 0.112 Uiso 1 1 calc GR . . . .
H68C H 0.962148 -0.081347 0.085375 0.112 Uiso 1 1 calc GR . . . .
C69 C 0.8125(19) 0.1839(19) 0.2961(13) 0.058(4) Uani 1 1 d . U . . .
C70 C 0.950(2) 0.093(2) 0.2718(14) 0.079(7) Uani 1 1 d . U . . .
H70A H 0.956116 0.016545 0.255687 0.119 Uiso 1 1 calc GR . . . .
H70B H 0.986482 0.081717 0.314062 0.119 Uiso 1 1 calc GR . . . .
H70C H 0.997350 0.123872 0.230053 0.119 Uiso 1 1 calc GR . . . .
C71 C 0.760(3) 0.147(3) 0.3779(15) 0.077(7) Uani 1 1 d . U . . .
H71A H 0.669410 0.197817 0.396959 0.115 Uiso 1 1 calc GR . . . .
H71B H 0.803944 0.158510 0.411482 0.115 Uiso 1 1 calc GR . . . .
H71C H 0.774587 0.062586 0.375826 0.115 Uiso 1 1 calc GR . . . .
C72 C 0.808(2) 0.314(2) 0.3037(18) 0.084(7) Uani 1 1 d . U . . .
H72A H 0.832973 0.341579 0.253590 0.126 Uiso 1 1 calc GR . . . .
H72B H 0.866331 0.310089 0.331798 0.126 Uiso 1 1 calc GR . . . .
H72C H 0.722177 0.370225 0.330351 0.126 Uiso 1 1 calc GR . . . .
C79 C 0.0521(12) 0.6146(13) -0.0004(12) 0.089(9) Uani 1 1 d . U . B -1
H79A H 0.062545 0.654167 -0.047773 0.134 Uiso 1 1 calc GR . . B -1
H79B H -0.001853 0.675503 0.040929 0.134 Uiso 1 1 calc GR . . B -1
H79C H 0.012821 0.560514 -0.002971 0.134 Uiso 1 1 calc GR . . B -1
C73 C 0.1793(9) 0.5431(9) 0.0128(7) 0.054(4) Uani 1 1 d G U . B -1
C74 C 0.2362(12) 0.4171(9) 0.0045(9) 0.070(6) Uani 1 1 d G U . B -1
H74 H 0.194736 0.376428 -0.010744 0.084 Uiso 1 1 calc R . . B -1
C75 C 0.3527(13) 0.3505(8) 0.0184(9) 0.068(5) Uani 1 1 d G U . B -1
H75 H 0.389775 0.265178 0.012489 0.081 Uiso 1 1 calc R . . B -1
C76 C 0.4148(11) 0.4090(12) 0.0408(9) 0.075(6) Uani 1 1 d G U . B -1
H76 H 0.494019 0.363911 0.050435 0.091 Uiso 1 1 calc R . . B -1
C77 C 0.3596(12) 0.5345(12) 0.0491(9) 0.072(6) Uani 1 1 d G U . B -1
H77 H 0.401311 0.574957 0.064248 0.087 Uiso 1 1 calc R . . B -1
C78 C 0.2430(12) 0.6006(9) 0.0351(8) 0.060(5) Uani 1 1 d G U . B -1
H78 H 0.206337 0.685882 0.040854 0.072 Uiso 1 1 calc R . . B -1
C86 C 0.0560(17) 0.1584(15) 0.8807(12) 0.101(9) Uani 1 1 d . U . C -1
H86A H 0.020953 0.164446 0.935345 0.152 Uiso 1 1 calc GR . . C -1
H86B H 0.114949 0.074877 0.863929 0.152 Uiso 1 1 calc GR . . C -1
H86C H -0.012588 0.184167 0.856983 0.152 Uiso 1 1 calc GR . . C -1
C80 C 0.1246(12) 0.2380(10) 0.8588(7) 0.073(6) Uani 1 1 d G U . C -1
C81 C 0.0597(10) 0.3606(10) 0.8489(8) 0.062(5) Uani 1 1 d G U . C -1
H81 H -0.029127 0.394301 0.857278 0.074 Uiso 1 1 calc R . . C -1
C82 C 0.1235(13) 0.4340(10) 0.8269(9) 0.068(5) Uani 1 1 d G U . C -1
H82 H 0.077943 0.516884 0.820325 0.082 Uiso 1 1 calc R . . C -1
C83 C 0.2540(13) 0.3859(13) 0.8144(9) 0.082(6) Uani 1 1 d G U . C -1
H83 H 0.297634 0.435667 0.799392 0.099 Uiso 1 1 calc R . . C -1
C84 C 0.3200(10) 0.2640(14) 0.8243(10) 0.085(6) Uani 1 1 d G U . C -1
H84 H 0.408768 0.230687 0.816002 0.102 Uiso 1 1 calc R . . C -1
C85 C 0.2557(11) 0.1911(10) 0.8463(9) 0.072(5) Uani 1 1 d G U . C -1
H85 H 0.301438 0.108362 0.852855 0.086 Uiso 1 1 calc R . . C -1
C93 C 0.608(2) -0.078(3) 0.294(2) 0.16(2) Uani 0.84(4) 1 d . U P D -1
H93A H 0.651360 -0.026523 0.273361 0.239 Uiso 0.84(4) 1 calc GR . P D -1
H93B H 0.627915 -0.138666 0.254668 0.239 Uiso 0.84(4) 1 calc GR . P D -1
H93C H 0.635873 -0.118068 0.336637 0.239 Uiso 0.84(4) 1 calc GR . P D -1
C87 C 0.468(2) -0.002(2) 0.3182(12) 0.120(12) Uani 0.84(4) 1 d G U P D -1
C88 C 0.409(3) 0.065(2) 0.3870(12) 0.123(13) Uani 0.84(4) 1 d G U P D -1
H88 H 0.459461 0.064828 0.417979 0.148 Uiso 0.84(4) 1 calc R . P D -1
C89 C 0.279(3) 0.133(3) 0.4108(13) 0.134(13) Uani 0.84(4) 1 d G U P D -1
H89 H 0.241054 0.178586 0.457570 0.161 Uiso 0.84(4) 1 calc R . P D -1
C90 C 0.204(2) 0.135(3) 0.3659(16) 0.155(15) Uani 0.84(4) 1 d G U P D -1
H90 H 0.115170 0.181284 0.382011 0.186 Uiso 0.84(4) 1 calc R . P D -1
C91 C 0.261(3) 0.069(3) 0.2971(15) 0.125(12) Uani 0.84(4) 1 d G U P D -1
H91 H 0.210190 0.069449 0.266239 0.150 Uiso 0.84(4) 1 calc R . P D -1
C92 C 0.391(3) 0.001(2) 0.2736(12) 0.110(10) Uani 0.84(4) 1 d G U P D -1
H92 H 0.428615 -0.044202 0.226728 0.132 Uiso 0.84(4) 1 calc R . P D -1
C53 C 0.023(2) 0.704(2) 0.3022(17) 0.081(6) Uani 1 1 d . U . . .
H53A H -0.008236 0.680468 0.353312 0.097 Uiso 1 1 calc R . . . .
H53B H 0.000267 0.791108 0.304851 0.097 Uiso 1 1 calc R . . . .
C100 C 0.778(4) 0.562(4) 0.564(2) 0.20(3) Uani 0.72(4) 1 d . U P E -1
H10D H 0.856178 0.494969 0.537136 0.296 Uiso 0.72(4) 1 calc R . P E -1
H10E H 0.797572 0.618689 0.586273 0.296 Uiso 0.72(4) 1 calc R . P E -1
H10F H 0.728590 0.530421 0.604026 0.296 Uiso 0.72(4) 1 calc R . P E -1
C94 C 0.702(3) 0.625(3) 0.5103(16) 0.142(17) Uani 0.72(4) 1 d G U P E -1
C95 C 0.585(3) 0.724(3) 0.5350(15) 0.117(13) Uani 0.72(4) 1 d G U P E -1
H95 H 0.553838 0.752968 0.586023 0.140 Uiso 0.72(4) 1 calc R . P E -1
C96 C 0.513(3) 0.781(2) 0.486(2) 0.125(14) Uani 0.72(4) 1 d G U P E -1
H96 H 0.433737 0.847974 0.503294 0.150 Uiso 0.72(4) 1 calc R . P E -1
C97 C 0.557(3) 0.739(3) 0.4104(19) 0.126(14) Uani 0.72(4) 1 d G U P E -1
H97 H 0.508321 0.777888 0.376758 0.151 Uiso 0.72(4) 1 calc R . P E -1
C98 C 0.674(3) 0.641(3) 0.3850(14) 0.137(16) Uani 0.72(4) 1 d G U P E -1
H98 H 0.704460 0.612185 0.333851 0.165 Uiso 0.72(4) 1 calc R . P E -1
C99 C 0.745(2) 0.584(3) 0.4346(17) 0.117(13) Uani 0.72(4) 1 d G U P E -1
H99 H 0.824307 0.517440 0.416722 0.141 Uiso 0.72(4) 1 calc R . P E -1
C31A C -0.237(6) 0.877(7) 0.847(4) 0.109(18) Uani 0.45(3) 1 d D U P A 2
H31D H -0.303655 0.906650 0.894540 0.164 Uiso 0.45(3) 1 calc R . P A 2
H31E H -0.162381 0.811109 0.856092 0.164 Uiso 0.45(3) 1 calc R . P A 2
H31F H -0.215927 0.941932 0.824350 0.164 Uiso 0.45(3) 1 calc R . P A 2
C30A C -0.296(7) 0.718(4) 0.829(5) 0.116(19) Uani 0.45(3) 1 d D U P A 2
H30D H -0.367803 0.742504 0.874245 0.174 Uiso 0.45(3) 1 calc R . P A 2
H30E H -0.307602 0.672940 0.793257 0.174 Uiso 0.45(3) 1 calc R . P A 2
H30F H -0.218197 0.667885 0.843041 0.174 Uiso 0.45(3) 1 calc R . P A 2
C32A C -0.406(4) 0.934(5) 0.788(3) 0.096(18) Uani 0.45(3) 1 d D U P A 2
H32D H -0.470086 0.951016 0.836949 0.144 Uiso 0.45(3) 1 calc R . P A 2
H32E H -0.390379 1.005679 0.774209 0.144 Uiso 0.45(3) 1 calc R . P A 2
H32F H -0.436156 0.913043 0.750154 0.144 Uiso 0.45(3) 1 calc R . P A 2

loop_
_atom_site_aniso_label
_atom_site_aniso_U_11
_atom_site_aniso_U_22
_atom_site_aniso_U_33
_atom_site_aniso_U_23
_atom_site_aniso_U_13
_atom_site_aniso_U_12
In1 0.0570(10) 0.0420(9) 0.0447(10) 0.0075(7) -0.0239(8) -0.0124(8)
In2 0.0492(10) 0.0454(9) 0.0505(10) 0.0032(7) -0.0230(8) -0.0139(8)
Cl1 0.061(3) 0.047(3) 0.065(3) 0.012(3) -0.032(3) -0.027(3)
O1 0.071(10) 0.042(8) 0.059(9) 0.006(7) -0.030(8) -0.011(7)
O2 0.048(7) 0.041(7) 0.042(7) 0.010(5) -0.018(5) -0.011(6)
O3 0.045(8) 0.052(8) 0.061(8) 0.005(6) -0.028(7) -0.025(7)
O4 0.046(8) 0.049(7) 0.051(7) 0.002(5) -0.024(6) -0.012(6)
O5 0.049(8) 0.042(8) 0.033(7) 0.013(6) -0.011(6) 0.011(7)
N1 0.058(9) 0.050(9) 0.049(10) -0.001(7) -0.031(8) -0.010(7)
N2 0.064(9) 0.043(9) 0.061(11) 0.010(8) -0.011(9) 0.006(8)
N3 0.040(8) 0.050(8) 0.037(9) 0.004(7) -0.009(7) -0.018(7)
N4 0.052(9) 0.050(8) 0.083(12) 0.011(9) -0.023(9) -0.028(7)
C1 0.065(12) 0.050(12) 0.078(12) -0.011(9) -0.033(10) -0.016(9)
C2 0.063(11) 0.052(10) 0.075(11) -0.010(8) -0.034(9) -0.017(8)
C3 0.076(13) 0.047(11) 0.063(10) -0.004(8) -0.029(9) -0.013(9)
C4 0.070(11) 0.075(11) 0.064(11) -0.006(9) -0.032(9) -0.017(9)
C5 0.077(11) 0.053(10) 0.056(11) -0.005(8) -0.023(9) -0.028(8)
C6 0.069(10) 0.047(9) 0.059(9) -0.003(7) -0.023(8) -0.030(7)
C7 0.064(11) 0.056(10) 0.056(9) 0.004(7) -0.028(8) -0.019(8)
C8 0.093(12) 0.085(12) 0.060(12) 0.007(10) -0.042(9) -0.023(11)
C9 0.090(9) 0.095(10) 0.075(9) -0.002(8) -0.043(8) -0.035(9)
C10 0.090(9) 0.095(10) 0.075(9) -0.002(8) -0.043(8) -0.035(9)
C11 0.090(9) 0.095(10) 0.075(9) -0.002(8) -0.043(8) -0.035(9)
C12 0.083(11) 0.044(9) 0.073(11) -0.009(8) -0.024(10) -0.031(8)
C13 0.111(19) 0.050(13) 0.079(11) -0.007(10) -0.034(12) -0.034(13)
C14 0.113(19) 0.058(12) 0.097(15) 0.015(11) -0.059(15) -0.052(13)
C15 0.069(11) 0.051(12) 0.079(15) -0.003(11) -0.031(11) -0.012(10)
C16 0.075(10) 0.049(9) 0.073(15) 0.024(9) -0.045(11) -0.018(8)
C17 0.080(12) 0.048(10) 0.089(15) 0.017(10) -0.043(11) -0.014(9)
C18 0.109(14) 0.049(12) 0.091(16) 0.022(11) -0.041(14) -0.021(11)
C19 0.121(15) 0.051(10) 0.101(18) 0.001(11) -0.038(14) -0.046(12)
C20 0.097(13) 0.065(10) 0.074(14) 0.006(10) -0.031(11) -0.048(10)
C21 0.076(9) 0.036(8) 0.058(12) 0.007(8) -0.031(9) -0.022(7)
C22 0.068(10) 0.051(9) 0.049(11) 0.006(8) -0.013(9) -0.022(8)
C23 0.056(10) 0.050(8) 0.058(10) -0.001(7) -0.016(7) -0.021(7)
C24 0.055(11) 0.063(9) 0.060(10) 0.005(8) -0.021(7) -0.025(8)
C25 0.067(10) 0.061(9) 0.050(9) 0.009(7) -0.023(7) -0.024(8)
C26 0.060(11) 0.049(10) 0.051(10) -0.003(7) -0.017(7) -0.019(9)
C27 0.042(10) 0.055(8) 0.043(9) 0.008(7) -0.023(7) -0.013(7)
C28 0.054(9) 0.053(8) 0.042(9) 0.005(7) -0.019(6) -0.019(7)
C29 0.076(11) 0.072(11) 0.056(10) 0.005(8) -0.016(7) -0.029(9)
C30 0.076(13) 0.072(12) 0.054(11) 0.003(9) -0.006(9) -0.029(11)
C31 0.076(13) 0.072(12) 0.054(11) 0.003(9) -0.006(9) -0.029(11)
C32 0.076(13) 0.072(12) 0.054(11) 0.003(9) -0.006(9) -0.029(11)
C33 0.066(10) 0.052(9) 0.062(10) 0.010(8) -0.019(9) -0.015(9)
C34 0.075(14) 0.063(11) 0.083(16) -0.002(11) -0.018(13) -0.009(11)
C35 0.084(18) 0.068(16) 0.052(11) 0.023(10) -0.022(11) -0.011(14)
C36 0.073(12) 0.064(15) 0.11(2) 0.032(14) -0.033(13) -0.031(11)
C37 0.050(11) 0.055(10) 0.060(10) 0.002(9) -0.019(8) -0.021(9)
C38 0.052(9) 0.048(10) 0.061(10) 0.014(8) -0.020(7) -0.026(7)
C39 0.049(9) 0.036(9) 0.059(9) 0.004(7) -0.018(7) -0.017(8)
C40 0.051(9) 0.054(10) 0.057(9) 0.013(8) -0.020(7) -0.018(7)
C41 0.050(9) 0.068(11) 0.045(10) 0.001(7) -0.018(7) -0.027(7)
C42 0.050(8) 0.048(9) 0.057(8) 0.004(7) -0.022(6) -0.030(7)
C43 0.055(8) 0.042(9) 0.047(8) -0.002(7) -0.025(6) -0.022(7)
C44 0.062(9) 0.056(11) 0.062(10) 0.015(8) -0.029(9) -0.027(7)
C45 0.063(10) 0.068(13) 0.073(14) 0.030(10) -0.032(10) -0.021(9)
C46 0.067(13) 0.066(14) 0.098(18) 0.018(12) -0.025(12) -0.032(11)
C47 0.103(18) 0.058(13) 0.074(13) 0.010(10) -0.046(12) -0.034(13)
C48 0.045(9) 0.067(10) 0.067(10) 0.004(9) -0.019(7) -0.026(7)
C49 0.056(7) 0.062(7) 0.063(7) 0.006(6) -0.021(5) -0.023(6)
C50 0.056(7) 0.062(7) 0.063(7) 0.006(6) -0.021(5) -0.023(6)
C51 0.056(7) 0.062(7) 0.063(7) 0.006(6) -0.021(5) -0.023(6)
C52 0.052(9) 0.053(9) 0.084(15) 0.009(10) -0.040(10) -0.015(8)
C54 0.056(12) 0.079(12) 0.137(19) 0.014(14) -0.053(13) -0.017(11)
C55 0.062(10) 0.083(13) 0.104(18) -0.005(13) -0.044(12) -0.026(11)
C56 0.061(10) 0.073(12) 0.069(13) 0.005(10) -0.039(10) -0.027(9)
C57 0.055(8) 0.053(9) 0.064(12) 0.009(9) -0.036(9) -0.024(7)
C58 0.056(8) 0.043(8) 0.067(12) 0.006(8) -0.028(8) -0.025(7)
C59 0.063(9) 0.060(11) 0.062(10) 0.002(8) -0.030(8) -0.020(8)
C60 0.069(9) 0.047(11) 0.070(11) 0.002(8) -0.033(8) -0.016(9)
C61 0.067(9) 0.044(10) 0.064(9) 0.003(7) -0.028(8) -0.019(8)
C62 0.051(10) 0.048(11) 0.056(10) 0.011(7) -0.026(8) -0.013(9)
C63 0.048(8) 0.048(11) 0.060(10) 0.007(8) -0.022(7) -0.021(7)
C64 0.051(8) 0.054(10) 0.050(9) 0.005(7) -0.023(7) -0.017(7)
C65 0.083(11) 0.048(10) 0.069(11) -0.005(7) -0.031(9) -0.017(9)
C66 0.090(8) 0.061(8) 0.068(8) -0.012(6) -0.025(7) -0.025(7)
C67 0.090(8) 0.061(8) 0.068(8) -0.012(6) -0.025(7) -0.025(7)
C68 0.090(8) 0.061(8) 0.068(8) -0.012(6) -0.025(7) -0.025(7)
C69 0.051(9) 0.055(10) 0.078(11) -0.002(9) -0.032(9) -0.021(8)
C70 0.058(10) 0.096(15) 0.070(15) -0.015(13) -0.027(10) -0.012(10)
C71 0.065(15) 0.071(16) 0.066(12) -0.001(11) -0.030(10) 0.005(13)
C72 0.078(16) 0.065(11) 0.13(2) 0.003(13) -0.072(16) -0.025(11)
C79 0.050(12) 0.063(14) 0.15(3) -0.047(16) -0.028(14) -0.014(11)
C73 0.060(10) 0.052(9) 0.056(12) -0.007(9) -0.019(9) -0.025(8)
C74 0.078(12) 0.053(9) 0.087(15) -0.002(10) -0.037(11) -0.026(9)
C75 0.076(12) 0.053(11) 0.081(15) 0.007(11) -0.036(11) -0.025(9)
C76 0.078(14) 0.072(10) 0.086(16) 0.000(12) -0.037(12) -0.031(10)
C77 0.083(12) 0.073(10) 0.083(15) -0.013(11) -0.042(12) -0.038(10)
C78 0.065(11) 0.061(11) 0.061(13) -0.015(10) -0.013(9) -0.032(9)
C86 0.13(2) 0.096(18) 0.12(2) 0.045(17) -0.071(19) -0.068(18)
C80 0.085(11) 0.081(11) 0.060(13) 0.030(11) -0.027(11) -0.040(10)
C81 0.074(12) 0.071(10) 0.053(12) 0.022(10) -0.026(10) -0.040(9)
C82 0.081(11) 0.070(12) 0.075(14) -0.004(11) -0.026(11) -0.047(10)
C83 0.082(11) 0.083(12) 0.082(16) -0.010(12) -0.015(12) -0.039(11)
C84 0.082(13) 0.097(13) 0.089(17) 0.023(13) -0.038(13) -0.042(10)
C85 0.083(11) 0.073(13) 0.068(14) 0.010(11) -0.037(11) -0.031(10)
C93 0.15(2) 0.19(5) 0.14(3) 0.05(3) -0.07(2) -0.05(3)
C87 0.15(2) 0.12(3) 0.11(2) 0.026(17) -0.069(17) -0.061(19)
C88 0.18(2) 0.12(3) 0.10(2) 0.024(17) -0.07(2) -0.07(2)
C89 0.18(3) 0.14(3) 0.11(2) 0.02(2) -0.059(19) -0.08(2)
C90 0.19(3) 0.18(3) 0.13(3) 0.00(2) -0.06(2) -0.10(3)
C91 0.16(2) 0.14(3) 0.12(2) 0.007(19) -0.06(2) -0.09(2)
C92 0.16(2) 0.11(2) 0.12(2) 0.036(18) -0.071(18) -0.092(19)
C53 0.050(10) 0.074(13) 0.116(17) 0.011(12) -0.042(11) -0.012(10)
C100 0.18(4) 0.29(6) 0.23(4) 0.06(5) -0.16(4) -0.14(4)
C94 0.13(3) 0.16(3) 0.13(2) 0.02(2) -0.06(2) -0.05(2)
C95 0.14(3) 0.10(2) 0.14(3) -0.02(2) -0.06(2) -0.071(19)
C96 0.14(3) 0.09(3) 0.17(3) 0.00(2) -0.07(2) -0.06(2)
C97 0.12(2) 0.14(3) 0.16(3) 0.02(2) -0.07(2) -0.08(2)
C98 0.14(3) 0.15(3) 0.13(3) 0.02(2) -0.06(2) -0.07(2)
C99 0.11(3) 0.13(3) 0.13(2) 0.02(2) -0.043(19) -0.07(2)
C31A 0.09(3) 0.14(4) 0.08(3) -0.03(3) -0.03(2) -0.03(3)
C30A 0.10(4) 0.11(3) 0.12(4) 0.04(3) 0.00(3) -0.04(2)
C32A 0.09(2) 0.10(3) 0.07(3) -0.01(3) -0.02(2) 0.00(2)

loop_
_atom_type_symbol
_atom_type_description
_atom_type_scat_dispersion_real
_atom_type_scat_dispersion_imag
_atom_type_scat_source
C C 0.0033 0.0016 'International Tables Vol C Tables 4.2.6.8 and 6.1.1.4'
H H 0.0000 0.0000 'International Tables Vol C Tables 4.2.6.8 and 6.1.1.4'
Cl Cl 0.1484 0.1585 'International Tables Vol C Tables 4.2.6.8 and 6.1.1.4'
In In -0.7276 1.3100 'International Tables Vol C Tables 4.2.6.8 and 6.1.1.4'
N N 0.0061 0.0033 'International Tables Vol C Tables 4.2.6.8 and 6.1.1.4'
O O 0.0106 0.0060 'International Tables Vol C Tables 4.2.6.8 and 6.1.1.4'

loop_
_geom_angle_atom_site_label_1
_geom_angle_atom_site_label_2
_geom_angle_atom_site_label_3
_geom_angle
O1 In1 Cl1 172.5(5)
O1 In1 O5 96.5(7)
O1 In1 N1 88.7(7)
O1 In1 N2 94.2(9)
O2 In1 Cl1 85.7(4)
O2 In1 O1 101.8(6)
O2 In1 O5 98.8(5)
O2 In1 N1 164.8(6)
O2 In1 N2 89.4(7)
O5 In1 Cl1 81.5(5)
O5 In1 N1 90.9(6)
O5 In1 N2 164.9(7)
N1 In1 Cl1 84.2(5)
N2 In1 Cl1 86.5(7)
N2 In1 N1 78.7(8)
O3 In2 Cl1 168.7(5)
O3 In2 O5 90.4(6)
O3 In2 N3 85.6(6)
O3 In2 N4 99.5(7)
O4 In2 Cl1 84.6(4)
O4 In2 O3 105.3(6)
O4 In2 O5 97.9(5)
O4 In2 N3 164.5(6)
O4 In2 N4 89.8(7)
O5 In2 Cl1 82.6(5)
O5 In2 N3 92.9(6)
N3 In2 Cl1 85.8(5)
N4 In2 Cl1 85.9(6)
N4 In2 O5 165.4(7)
N4 In2 N3 77.4(7)
In2 Cl1 In1 87.53(17)
C7 O1 In1 124.3(14)
C28 O2 In1 121.3(12)
C43 O3 In2 125.8(13)
C64 O4 In2 123.0(12)
In1 O5 In2 108.3(7)
In1 N1 H1 108.5
C1 N1 In1 107.8(15)
C1 N1 H1 108.5
C1 N1 C16 114.1(19)
C16 N1 In1 109.5(14)
C16 N1 H1 108.5
In1 N2 H2 111.9
C21 N2 In1 104.5(14)
C21 N2 H2 111.9
C22 N2 In1 108.8(14)
C22 N2 H2 111.9
C22 N2 C21 108(2)
In2 N3 H3 106.5
C37 N3 In2 110.2(13)
C37 N3 H3 106.5
C37 N3 C52 115.2(18)
C52 N3 In2 111.3(14)
C52 N3 H3 106.5
In2 N4 H4 109.5
C57 N4 In2 107.4(14)
C57 N4 H4 109.5
C58 N4 In2 109.6(14)
C58 N4 H4 109.5
C58 N4 C57 111.3(17)
N1 C1 H1A 108.2
N1 C1 H1B 108.2
N1 C1 C2 116(2)
H1A C1 H1B 107.3
C2 C1 H1A 108.2
C2 C1 H1B 108.2
C3 C2 C1 119(2)
C7 C2 C1 120(2)
C7 C2 C3 121(2)
C2 C3 H3A 118.2
C4 C3 C2 124(2)
C4 C3 H3A 118.2
C3 C4 C5 117(2)
C3 C4 C8 120(2)
C5 C4 C8 123(2)
C4 C5 H5 117.1
C6 C5 C4 126(2)
C6 C5 H5 117.1
C5 C6 C7 116.0(19)
C5 C6 C12 121.4(19)
C7 C6 C12 122.6(19)
O1 C7 C2 126(2)
O1 C7 C6 117.0(19)
C2 C7 C6 117(2)
C9 C8 C4 109(2)
C9 C8 C11 110(2)
C10 C8 C4 110(2)
C10 C8 C9 109(2)
C10 C8 C11 108(2)
C11 C8 C4 111(2)
C8 C9 H9A 109.5
C8 C9 H9B 109.5
C8 C9 H9C 109.5
H9A C9 H9B 109.5
H9A C9 H9C 109.5
H9B C9 H9C 109.5
C8 C10 H10A 109.5
C8 C10 H10B 109.5
C8 C10 H10C 109.5
H10A C10 H10B 109.5
H10A C10 H10C 109.5
H10B C10 H10C 109.5
C8 C11 H11A 109.5
C8 C11 H11B 109.5
C8 C11 H11C 109.5
H11A C11 H11B 109.5
H11A C11 H11C 109.5
H11B C11 H11C 109.5
C6 C12 C14 108(2)
C6 C12 C15 110.2(17)
C13 C12 C6 116(2)
C13 C12 C14 108.0(18)
C13 C12 C15 108(2)
C15 C12 C14 106.1(19)
C12 C13 H13A 109.5
C12 C13 H13B 109.5
C12 C13 H13C 109.5
H13A C13 H13B 109.5
H13A C13 H13C 109.5
H13B C13 H13C 109.5
C12 C14 H14A 109.5
C12 C14 H14B 109.5
C12 C14 H14C 109.5
H14A C14 H14B 109.5
H14A C14 H14C 109.5
H14B C14 H14C 109.5
C12 C15 H15A 109.5
C12 C15 H15B 109.5
C12 C15 H15C 109.5
H15A C15 H15B 109.5
H15A C15 H15C 109.5
H15B C15 H15C 109.5
N1 C16 H16 107.7
N1 C16 C17 108(2)
C17 C16 H16 107.7
C21 C16 N1 113.0(17)
C21 C16 H16 107.7
C21 C16 C17 112(2)
C16 C17 H17A 110.1
C16 C17 H17B 110.1
H17A C17 H17B 108.4
C18 C17 C16 108(2)
C18 C17 H17A 110.1
C18 C17 H17B 110.1
C17 C18 H18A 108.9
C17 C18 H18B 108.9
H18A C18 H18B 107.8
C19 C18 C17 113(2)
C19 C18 H18A 108.9
C19 C18 H18B 108.9
C18 C19 H19A 109.6
C18 C19 H19B 109.6
C18 C19 C20 110(2)
H19A C19 H19B 108.1
C20 C19 H19A 109.6
C20 C19 H19B 109.6
C19 C20 H20A 109.6
C19 C20 H20B 109.6
H20A C20 H20B 108.1
C21 C20 C19 110(2)
C21 C20 H20A 109.6
C21 C20 H20B 109.6
N2 C21 H21 108.3
C16 C21 N2 105.3(19)
C16 C21 H21 108.3
C20 C21 N2 113.0(19)
C20 C21 C16 113.5(19)
C20 C21 H21 108.3
N2 C22 H22A 111.0
N2 C22 H22B 111.0
N2 C22 C23 104.0(18)
H22A C22 H22B 109.0
C23 C22 H22A 111.0
C23 C22 H22B 111.0
C24 C23 C22 113.8(19)
C24 C23 C28 124.4(19)
C28 C23 C22 121.8(18)
C23 C24 H24 121.3
C23 C24 C25 117(2)
C25 C24 H24 121.3
C24 C25 C29 121.3(18)
C26 C25 C24 117.0(17)
C26 C25 C29 121.6(18)
C25 C26 H26 117.9
C27 C26 C25 124(2)
C27 C26 H26 117.9
C26 C27 C28 119(2)
C26 C27 C33 121(2)
C28 C27 C33 119.8(19)
O2 C28 C23 120.8(18)
O2 C28 C27 121.8(18)
C23 C28 C27 117.3(18)
C25 C29 C30 109.7(15)
C25 C29 C31 108(2)
C25 C29 C32 115(2)
C25 C29 C31A 102(3)
C25 C29 C30A 107(3)
C25 C29 C32A 119(3)
C30 C29 C31 108.6(16)
C30 C29 C32 107(3)
C32 C29 C31 108.0(16)
C31A C29 C30A 104(5)
C32A C29 C31A 105(4)
C32A C29 C30A 117(4)
C29 C30 H30A 109.5
C29 C30 H30B 109.5
C29 C30 H30C 109.5
H30A C30 H30B 109.5
H30A C30 H30C 109.5
H30B C30 H30C 109.5
C29 C31 H31A 109.5
C29 C31 H31B 109.5
C29 C31 H31C 109.5
H31A C31 H31B 109.5
H31A C31 H31C 109.5
H31B C31 H31C 109.5
C29 C32 H32A 109.5
C29 C32 H32B 109.5
C29 C32 H32C 109.5
H32A C32 H32B 109.5
H32A C32 H32C 109.5
H32B C32 H32C 109.5
C27 C33 C35 109(2)
C27 C33 C36 111.1(18)
C34 C33 C27 116(2)
C34 C33 C35 105.5(19)
C34 C33 C36 108(2)
C36 C33 C35 107(2)
C33 C34 H34A 109.5
C33 C34 H34B 109.5
C33 C34 H34C 109.5
H34A C34 H34B 109.5
H34A C34 H34C 109.5
H34B C34 H34C 109.5
C33 C35 H35A 109.5
C33 C35 H35B 109.5
C33 C35 H35C 109.5
H35A C35 H35B 109.5
H35A C35 H35C 109.5
H35B C35 H35C 109.5
C33 C36 H36A 109.5
C33 C36 H36B 109.5
C33 C36 H36C 109.5
H36A C36 H36B 109.5
H36A C36 H36C 109.5
H36B C36 H36C 109.5
N3 C37 H37A 108.5
N3 C37 H37B 108.5
H37A C37 H37B 107.5
C38 C37 N3 115.2(19)
C38 C37 H37A 108.5
C38 C37 H37B 108.5
C37 C38 C43 120.4(19)
C39 C38 C37 122(2)
C39 C38 C43 117.8(19)
C38 C39 H39 117.8
C38 C39 C40 124.4(19)
C40 C39 H39 117.8
C39 C40 C41 117.0(18)
C39 C40 C44 123.1(18)
C41 C40 C44 119.9(18)
C40 C41 H41 119.2
C42 C41 C40 121.7(19)
C42 C41 H41 119.2
C41 C42 C43 121.3(19)
C41 C42 C48 119.3(18)
C43 C42 C48 119.4(18)
O3 C43 C38 118.4(18)
O3 C43 C42 123.6(19)
C42 C43 C38 117.4(18)
C40 C44 C47 106.9(18)
C45 C44 C40 114.1(19)
C45 C44 C46 113(2)
C45 C44 C47 107.0(19)
C46 C44 C40 110.8(18)
C46 C44 C47 104.7(19)
C44 C45 H45A 109.5
C44 C45 H45B 109.5
C44 C45 H45C 109.5
H45A C45 H45B 109.5
H45A C45 H45C 109.5
H45B C45 H45C 109.5
C44 C46 H46A 109.5
C44 C46 H46B 109.5
C44 C46 H46C 109.5
H46A C46 H46B 109.5
H46A C46 H46C 109.5
H46B C46 H46C 109.5
C44 C47 H47A 109.5
C44 C47 H47B 109.5
C44 C47 H47C 109.5
H47A C47 H47B 109.5
H47A C47 H47C 109.5
H47B C47 H47C 109.5
C42 C48 C50 111.7(16)
C49 C48 C42 110.7(17)
C49 C48 C50 106.4(18)
C51 C48 C42 108.8(17)
C51 C48 C49 106.3(17)
C51 C48 C50 112.7(18)
C48 C49 H49A 109.5
C48 C49 H49B 109.5
C48 C49 H49C 109.5
H49A C49 H49B 109.5
H49A C49 H49C 109.5
H49B C49 H49C 109.5
C48 C50 H50A 109.5
C48 C50 H50B 109.5
C48 C50 H50C 109.5
H50A C50 H50B 109.5
H50A C50 H50C 109.5
H50B C50 H50C 109.5
C48 C51 H51A 109.5
C48 C51 H51B 109.5
C48 C51 H51C 109.5
H51A C51 H51B 109.5
H51A C51 H51C 109.5
H51B C51 H51C 109.5
N3 C52 H52 107.7
N3 C52 C57 113.3(17)
N3 C52 C53 111(2)
C57 C52 H52 107.7
C53 C52 H52 107.7
C53 C52 C57 108.8(19)
H54A C54 H54B 107.9
C55 C54 H54A 109.2
C55 C54 H54B 109.2
C53 C54 H54A 109.2
C53 C54 H54B 109.2
C53 C54 C55 112(2)
C54 C55 H55A 109.5
C54 C55 H55B 109.5
H55A C55 H55B 108.1
C56 C55 C54 111(2)
C56 C55 H55A 109.5
C56 C55 H55B 109.5
C55 C56 H56A 109.5
C55 C56 H56B 109.5
C55 C56 C57 110.9(19)
H56A C56 H56B 108.1
C57 C56 H56A 109.5
C57 C56 H56B 109.5
N4 C57 C52 105.0(17)
N4 C57 C56 115.3(19)
N4 C57 H57 108.0
C52 C57 H57 108.0
C56 C57 C52 112.4(17)
C56 C57 H57 108.0
N4 C58 H58 124.9
C59 C58 N4 110.2(18)
C59 C58 H58 124.9
C60 C59 C58 118.7(19)
C60 C59 C64 120(2)
C64 C59 C58 120.9(19)
C59 C60 H60 119.6
C61 C60 C59 121(2)
C61 C60 H60 119.6
C60 C61 C62 117.1(19)
C60 C61 C65 118(2)
C62 C61 C65 124(2)
C61 C62 H62 119.1
C63 C62 C61 121.8(19)
C63 C62 H62 119.1
C62 C63 C69 118(2)
C64 C63 C62 122(2)
C64 C63 C69 120(2)
O4 C64 C59 119.3(18)
O4 C64 C63 123.3(19)
C63 C64 C59 117(2)
C61 C65 C67 111(2)
C61 C65 C68 108.9(19)
C66 C65 C61 108.1(17)
C66 C65 C67 111(2)
C66 C65 C68 110(2)
C67 C65 C68 108.4(19)
C65 C66 H66A 109.5
C65 C66 H66B 109.5
C65 C66 H66C 109.5
H66A C66 H66B 109.5
H66A C66 H66C 109.5
H66B C66 H66C 109.5
C65 C67 H67A 109.5
C65 C67 H67B 109.5
C65 C67 H67C 109.5
H67A C67 H67B 109.5
H67A C67 H67C 109.5
H67B C67 H67C 109.5
C65 C68 H68A 109.5
C65 C68 H68B 109.5
C65 C68 H68C 109.5
H68A C68 H68B 109.5
H68A C68 H68C 109.5
H68B C68 H68C 109.5
C63 C69 C71 109.8(19)
C63 C69 C72 111.8(18)
C70 C69 C63 115.0(19)
C70 C69 C71 103.7(19)
C70 C69 C72 108.1(19)
C71 C69 C72 108(2)
C69 C70 H70A 109.5
C69 C70 H70B 109.5
C69 C70 H70C 109.5
H70A C70 H70B 109.5
H70A C70 H70C 109.5
H70B C70 H70C 109.5
C69 C71 H71A 109.5
C69 C71 H71B 109.5
C69 C71 H71C 109.5
H71A C71 H71B 109.5
H71A C71 H71C 109.5
H71B C71 H71C 109.5
C69 C72 H72A 109.5
C69 C72 H72B 109.5
C69 C72 H72C 109.5
H72A C72 H72B 109.5
H72A C72 H72C 109.5
H72B C72 H72C 109.5
H79A C79 H79B 109.5
H79A C79 H79C 109.5
H79B C79 H79C 109.5
C73 C79 H79A 109.5
C73 C79 H79B 109.5
C73 C79 H79C 109.5
C74 C73 C79 120.9
C78 C73 C79 121.0
C78 C73 C74 118.1
C73 C74 H74 119.5
C75 C74 C73 121.1
C75 C74 H74 119.5
C74 C75 H75 119.9
C74 C75 C76 120.1
C76 C75 H75 119.9
C75 C76 H76 120.3
C77 C76 C75 119.4
C77 C76 H76 120.3
C76 C77 H77 119.9
C76 C77 C78 120.2
C78 C77 H77 119.9
C73 C78 H78 119.5
C77 C78 C73 121.1
C77 C78 H78 119.5
H86A C86 H86B 109.5
H86A C86 H86C 109.5
H86B C86 H86C 109.5
C80 C86 H86A 109.5
C80 C86 H86B 109.5
C80 C86 H86C 109.5
C81 C80 C86 121.0
C81 C80 C85 118.1
C85 C80 C86 120.9
C80 C81 H81 119.4
C82 C81 C80 121.1
C82 C81 H81 119.4
C81 C82 H82 119.9
C81 C82 C83 120.1
C83 C82 H82 119.9
C82 C83 H83 120.3
C82 C83 C84 119.4
C84 C83 H83 120.3
C83 C84 H84 119.9
C85 C84 C83 120.2
C85 C84 H84 119.9
C80 C85 H85 119.5
C84 C85 C80 121.1
C84 C85 H85 119.5
H93A C93 H93B 109.5
H93A C93 H93C 109.5
H93B C93 H93C 109.5
C87 C93 H93A 109.5
C87 C93 H93B 109.5
C87 C93 H93C 109.5
C88 C87 C93 120.9
C92 C87 C93 120.9
C92 C87 C88 118.1
C87 C88 H88 119.5
C89 C88 C87 121.0
C89 C88 H88 119.5
C88 C89 H89 119.9
C90 C89 C88 120.2
C90 C89 H89 119.9
C89 C90 H90 120.3
C89 C90 C91 119.4
C91 C90 H90 120.3
C90 C91 H91 119.9
C90 C91 C92 120.1
C92 C91 H91 119.9
C87 C92 H92 119.5
C91 C92 C87 121.1
C91 C92 H92 119.5
C52 C53 H53A 109.7
C52 C53 H53B 109.7
C54 C53 C52 110(2)
C54 C53 H53A 109.7
C54 C53 H53B 109.7
H53A C53 H53B 108.2
H10D C100 H10E 109.5
H10D C100 H10F 109.5
H10E C100 H10F 109.5
C94 C100 H10D 109.5
C94 C100 H10E 109.5
C94 C100 H10F 109.5
C95 C94 C100 120.9
C95 C94 C99 118.1
C99 C94 C100 120.9
C94 C95 H95 119.5
C96 C95 C94 121.1
C96 C95 H95 119.5
C95 C96 H96 119.9
C97 C96 C95 120.1
C97 C96 H96 119.9
C96 C97 H97 120.3
C96 C97 C98 119.5
C98 C97 H97 120.3
C97 C98 H98 119.9
C99 C98 C97 120.1
C99 C98 H98 119.9
C94 C99 H99 119.5
C98 C99 C94 121.1
C98 C99 H99 119.5
C29 C31A H31D 109.5
C29 C31A H31E 109.5
C29 C31A H31F 109.5
H31D C31A H31E 109.5
H31D C31A H31F 109.5
H31E C31A H31F 109.5
C29 C30A H30D 109.5
C29 C30A H30E 109.5
C29 C30A H30F 109.5
H30D C30A H30E 109.5
H30D C30A H30F 109.5
H30E C30A H30F 109.5
C29 C32A H32D 109.5
C29 C32A H32E 109.5
C29 C32A H32F 109.5
H32D C32A H32E 109.5
H32D C32A H32F 109.5
H32E C32A H32F 109.5

loop_
_geom_bond_atom_site_label_1
_geom_bond_atom_site_label_2
_geom_bond_distance
In1 Cl1 2.674(6)
In1 O1 2.119(18)
In1 O2 2.075(13)
In1 O5 2.259(15)
In1 N1 2.28(2)
In1 N2 2.27(2)
In2 Cl1 2.623(6)
In2 O3 2.147(16)
In2 O4 2.058(14)
In2 O5 2.261(16)
In2 N3 2.274(19)
In2 N4 2.26(2)
O1 C7 1.29(3)
O2 C28 1.30(2)
O3 C43 1.26(2)
O4 C64 1.34(2)
N1 H1 1.0000
N1 C1 1.47(3)
N1 C16 1.51(3)
N2 H2 1.0000
N2 C21 1.61(3)
N2 C22 1.51(3)
N3 H3 1.0000
N3 C37 1.46(3)
N3 C52 1.46(3)
N4 H4 1.0000
N4 C57 1.53(3)
N4 C58 1.51(3)
C1 H1A 0.9900
C1 H1B 0.9900
C1 C2 1.50(3)
C2 C3 1.38(3)
C2 C7 1.37(3)
C3 H3A 0.9500
C3 C4 1.33(3)
C4 C5 1.37(3)
C4 C8 1.62(3)
C5 H5 0.9500
C5 C6 1.35(3)
C6 C7 1.50(3)
C6 C12 1.52(3)
C8 C9 1.52(4)
C8 C10 1.50(4)
C8 C11 1.59(4)
C9 H9A 0.9800
C9 H9B 0.9800
C9 H9C 0.9800
C10 H10A 0.9800
C10 H10B 0.9800
C10 H10C 0.9800
C11 H11A 0.9800
C11 H11B 0.9800
C11 H11C 0.9800
C12 C13 1.46(3)
C12 C14 1.58(3)
C12 C15 1.57(3)
C13 H13A 0.9800
C13 H13B 0.9800
C13 H13C 0.9800
C14 H14A 0.9800
C14 H14B 0.9800
C14 H14C 0.9800
C15 H15A 0.9800
C15 H15B 0.9800
C15 H15C 0.9800
C16 H16 1.0000
C16 C17 1.55(3)
C16 C21 1.50(3)
C17 H17A 0.9900
C17 H17B 0.9900
C17 C18 1.54(4)
C18 H18A 0.9900
C18 H18B 0.9900
C18 C19 1.48(4)
C19 H19A 0.9900
C19 H19B 0.9900
C19 C20 1.59(3)
C20 H20A 0.9900
C20 H20B 0.9900
C20 C21 1.49(3)
C21 H21 1.0000
C22 H22A 0.9900
C22 H22B 0.9900
C22 C23 1.56(3)
C23 C24 1.39(3)
C23 C28 1.42(3)
C24 H24 0.9500
C24 C25 1.46(3)
C25 C26 1.44(3)
C25 C29 1.516(17)
C26 H26 0.9500
C26 C27 1.36(3)
C27 C28 1.43(3)
C27 C33 1.52(3)
C29 C30 1.519(18)
C29 C31 1.525(18)
C29 C32 1.524(18)
C29 C31A 1.523(19)
C29 C30A 1.523(19)
C29 C32A 1.519(19)
C30 H30A 0.9800
C30 H30B 0.9800
C30 H30C 0.9800
C31 H31A 0.9800
C31 H31B 0.9800
C31 H31C 0.9800
C32 H32A 0.9800
C32 H32B 0.9800
C32 H32C 0.9800
C33 C34 1.51(3)
C33 C35 1.58(4)
C33 C36 1.53(3)
C34 H34A 0.9800
C34 H34B 0.9800
C34 H34C 0.9800
C35 H35A 0.9800
C35 H35B 0.9800
C35 H35C 0.9800
C36 H36A 0.9800
C36 H36B 0.9800
C36 H36C 0.9800
C37 H37A 0.9900
C37 H37B 0.9900
C37 C38 1.44(3)
C38 C39 1.37(3)
C38 C43 1.49(3)
C39 H39 0.9500
C39 C40 1.37(3)
C40 C41 1.42(3)
C40 C44 1.56(3)
C41 H41 0.9500
C41 C42 1.38(3)
C42 C43 1.38(3)
C42 C48 1.56(3)
C44 C45 1.42(3)
C44 C46 1.54(3)
C44 C47 1.59(3)
C45 H45A 0.9800
C45 H45B 0.9800
C45 H45C 0.9800
C46 H46A 0.9800
C46 H46B 0.9800
C46 H46C 0.9800
C47 H47A 0.9800
C47 H47B 0.9800
C47 H47C 0.9800
C48 C49 1.55(3)
C48 C50 1.57(3)
C48 C51 1.53(3)
C49 H49A 0.9800
C49 H49B 0.9800
C49 H49C 0.9800
C50 H50A 0.9800
C50 H50B 0.9800
C50 H50C 0.9800
C51 H51A 0.9800
C51 H51B 0.9800
C51 H51C 0.9800
C52 H52 1.0000
C52 C57 1.58(3)
C52 C53 1.56(3)
C54 H54A 0.9900
C54 H54B 0.9900
C54 C55 1.58(4)
C54 C53 1.55(4)
C55 H55A 0.9900
C55 H55B 0.9900
C55 C56 1.51(3)
C56 H56A 0.9900
C56 H56B 0.9900
C56 C57 1.54(3)
C57 H57 1.0000
C58 H58 0.9500
C58 C59 1.50(3)
C59 C60 1.42(3)
C59 C64 1.45(3)
C60 H60 0.9500
C60 C61 1.39(3)
C61 C62 1.41(3)
C61 C65 1.55(3)
C62 H62 0.9500
C62 C63 1.40(3)
C63 C64 1.35(3)
C63 C69 1.54(3)
C65 C66 1.53(3)
C65 C67 1.55(4)
C65 C68 1.57(4)
C66 H66A 0.9800
C66 H66B 0.9800
C66 H66C 0.9800
C67 H67A 0.9800
C67 H67B 0.9800
C67 H67C 0.9800
C68 H68A 0.9800
C68 H68B 0.9800
C68 H68C 0.9800
C69 C70 1.52(3)
C69 C71 1.59(4)
C69 C72 1.59(3)
C70 H70A 0.9800
C70 H70B 0.9800
C70 H70C 0.9800
C71 H71A 0.9800
C71 H71B 0.9800
C71 H71C 0.9800
C72 H72A 0.9800
C72 H72B 0.9800
C72 H72C 0.9800
C79 H79A 0.9800
C79 H79B 0.9800
C79 H79C 0.9800
C79 C73 1.5076
C73 C74 1.4024
C73 C78 1.4017
C74 H74 0.9500
C74 C75 1.3960
C75 H75 0.9500
C75 C76 1.3975
C76 H76 0.9500
C76 C77 1.3962
C77 H77 0.9500
C77 C78 1.3963
C78 H78 0.9500
C86 H86A 0.9800
C86 H86B 0.9800
C86 H86C 0.9800
C86 C80 1.5070
C80 C81 1.4023
C80 C85 1.4023
C81 H81 0.9500
C81 C82 1.3964
C82 H82 0.9500
C82 C83 1.3965
C83 H83 0.9500
C83 C84 1.3967
C84 H84 0.9500
C84 C85 1.3960
C85 H85 0.9500
C93 H93A 0.9800
C93 H93B 0.9800
C93 H93C 0.9800
C93 C87 1.5070
C87 C88 1.4026
C87 C92 1.4022
C88 H88 0.9500
C88 C89 1.3964
C89 H89 0.9500
C89 C90 1.3958
C90 H90 0.9500
C90 C91 1.3963
C91 H91 0.9500
C91 C92 1.3964
C92 H92 0.9500
C53 H53A 0.9900
C53 H53B 0.9900
C100 H10D 0.9800
C100 H10E 0.9800
C100 H10F 0.9800
C100 C94 1.5075
C94 C95 1.4020
C94 C99 1.4021
C95 H95 0.9500
C95 C96 1.3968
C96 H96 0.9500
C96 C97 1.3961
C97 H97 0.9500
C97 C98 1.3966
C98 H98 0.9500
C98 C99 1.3965
C99 H99 0.9500
C31A H31D 0.9800
C31A H31E 0.9800
C31A H31F 0.9800
C30A H30D 0.9800
C30A H30E 0.9800
C30A H30F 0.9800
C32A H32D 0.9800
C32A H32E 0.9800
C32A H32F 0.9800

loop_
_geom_torsion_atom_site_label_1
_geom_torsion_atom_site_label_2
_geom_torsion_atom_site_label_3
_geom_torsion_atom_site_label_4
_geom_torsion
In1 O1 C7 C2 38(3)
In1 O1 C7 C6 -147.2(16)
In1 O2 C28 C23 -48(2)
In1 O2 C28 C27 137.0(16)
In1 N1 C1 C2 65(2)
In1 N1 C16 C17 155.4(16)
In1 N1 C16 C21 31(2)
In1 N2 C21 C16 54(2)
In1 N2 C21 C20 178.0(16)
In1 N2 C22 C23 -67.8(18)
In2 O3 C43 C38 50(2)
In2 O3 C43 C42 -138.4(17)
In2 O4 C64 C59 -45(3)
In2 O4 C64 C63 136.3(18)
In2 N3 C37 C38 66(2)
In2 N3 C52 C57 25(2)
In2 N3 C52 C53 147.6(17)
In2 N4 C57 C52 52.0(19)
In2 N4 C57 C56 176.2(15)
In2 N4 C58 C59 -62.7(19)
N1 C1 C2 C3 124(2)
N1 C1 C2 C7 -56(3)
N1 C16 C17 C18 180(2)
N1 C16 C21 N2 -57(3)
N1 C16 C21 C20 178.8(19)
N2 C22 C23 C24 -114(2)
N2 C22 C23 C28 69(2)
N3 C37 C38 C39 119(2)
N3 C37 C38 C43 -58(3)
N3 C52 C57 N4 -52(3)
N3 C52 C57 C56 -178(2)
N3 C52 C53 C54 178(2)
N4 C58 C59 C60 -117(2)
N4 C58 C59 C64 68(3)
C1 N1 C16 C17 -84(2)
C1 N1 C16 C21 151(2)
C1 C2 C3 C4 176(3)
C1 C2 C7 O1 -5(4)
C1 C2 C7 C6 -179(2)
C2 C3 C4 C5 6(4)
C2 C3 C4 C8 -175(2)
C3 C2 C7 O1 175(2)
C3 C2 C7 C6 1(3)
C3 C4 C5 C6 -5(4)
C3 C4 C8 C9 -59(3)
C3 C4 C8 C10 60(3)
C3 C4 C8 C11 179(3)
C4 C5 C6 C7 2(3)
C4 C5 C6 C12 -179(2)
C5 C4 C8 C9 120(3)
C5 C4 C8 C10 -121(3)
C5 C4 C8 C11 -2(4)
C5 C6 C7 O1 -175(2)
C5 C6 C7 C2 0(3)
C5 C6 C12 C13 -4(3)
C5 C6 C12 C14 118(2)
C5 C6 C12 C15 -127(2)
C7 C2 C3 C4 -4(4)
C7 C6 C12 C13 176(2)
C7 C6 C12 C14 -63(3)
C7 C6 C12 C15 53(3)
C8 C4 C5 C6 176(2)
C12 C6 C7 O1 6(3)
C12 C6 C7 C2 -179(2)
C16 N1 C1 C2 -57(3)
C16 C17 C18 C19 57(3)
C17 C16 C21 N2 -179.9(19)
C17 C16 C21 C20 56(3)
C17 C18 C19 C20 -57(3)
C18 C19 C20 C21 53(3)
C19 C20 C21 N2 -173(2)
C19 C20 C21 C16 -53(3)
C21 N2 C22 C23 179.6(16)
C21 C16 C17 C18 -55(3)
C22 N2 C21 C16 169.1(18)
C22 N2 C21 C20 -66(2)
C22 C23 C24 C25 -174.9(18)
C22 C23 C28 O2 -4(3)
C22 C23 C28 C27 171.3(19)
C23 C24 C25 C26 0(3)
C23 C24 C25 C29 177.2(18)
C24 C23 C28 O2 178.7(19)
C24 C23 C28 C27 -6(3)
C24 C25 C26 C27 1(3)
C24 C25 C29 C30 54(3)
C24 C25 C29 C31 -65(2)
C24 C25 C29 C32 174(3)
C24 C25 C29 C31A 111(4)
C24 C25 C29 C30A 1(5)
C24 C25 C29 C32A -134(4)
C25 C26 C27 C28 -5(3)
C25 C26 C27 C33 179(2)
C26 C25 C29 C30 -129(3)
C26 C25 C29 C31 112(2)
C26 C25 C29 C32 -9(3)
C26 C25 C29 C31A -72(4)
C26 C25 C29 C30A 178(4)
C26 C25 C29 C32A 43(4)
C26 C27 C28 O2 -177.7(19)
C26 C27 C28 C23 7(3)
C26 C27 C33 C34 -5(3)
C26 C27 C33 C35 -124(2)
C26 C27 C33 C36 118(2)
C28 C23 C24 C25 2(3)
C28 C27 C33 C34 179(2)
C28 C27 C33 C35 60(3)
C28 C27 C33 C36 -58(3)
C29 C25 C26 C27 -175.8(19)
C33 C27 C28 O2 -1(3)
C33 C27 C28 C23 -176.7(19)
C37 N3 C52 C57 151(2)
C37 N3 C52 C53 -86(2)
C37 C38 C39 C40 176(2)
C37 C38 C43 O3 -6(3)
C37 C38 C43 C42 -178.6(19)
C38 C39 C40 C41 7(3)
C38 C39 C40 C44 -174(2)
C39 C38 C43 O3 176.3(18)
C39 C38 C43 C42 4(3)
C39 C40 C41 C42 -3(3)
C39 C40 C44 C45 1(3)
C39 C40 C44 C46 129(2)
C39 C40 C44 C47 -117(2)
C40 C41 C42 C43 1(3)
C40 C41 C42 C48 179.8(17)
C41 C40 C44 C45 180(2)
C41 C40 C44 C46 -52(3)
C41 C40 C44 C47 62(3)
C41 C42 C43 O3 -173.1(18)
C41 C42 C43 C38 -1(3)
C41 C42 C48 C49 0(2)
C41 C42 C48 C50 -119(2)
C41 C42 C48 C51 116(2)
C43 C38 C39 C40 -7(3)
C43 C42 C48 C49 178.7(18)
C43 C42 C48 C50 60(2)
C43 C42 C48 C51 -65(2)
C44 C40 C41 C42 177.6(19)
C48 C42 C43 O3 8(3)
C48 C42 C43 C38 180.0(16)
C52 N3 C37 C38 -61(3)
C54 C55 C56 C57 55(3)
C55 C54 C53 C52 57(3)
C55 C56 C57 N4 -178(2)
C55 C56 C57 C52 -57(3)
C57 N4 C58 C59 178.6(17)
C57 C52 C53 C54 -57(3)
C58 N4 C57 C52 172.0(19)
C58 N4 C57 C56 -64(3)
C58 C59 C60 C61 -177(2)
C58 C59 C64 O4 -8(3)
C58 C59 C64 C63 171(2)
C59 C60 C61 C62 5(3)
C59 C60 C61 C65 179(2)
C60 C59 C64 O4 177.8(19)
C60 C59 C64 C63 -4(3)
C60 C61 C62 C63 -3(3)
C60 C61 C65 C66 58(3)
C60 C61 C65 C67 -64(3)
C60 C61 C65 C68 177(2)
C61 C62 C63 C64 -4(3)
C61 C62 C63 C69 178(2)
C62 C61 C65 C66 -129(2)
C62 C61 C65 C67 110(3)
C62 C61 C65 C68 -9(3)
C62 C63 C64 O4 -175(2)
C62 C63 C64 C59 6(3)
C62 C63 C69 C70 -7(3)
C62 C63 C69 C71 -124(2)
C62 C63 C69 C72 117(2)
C64 C59 C60 C61 -2(3)
C64 C63 C69 C70 174(2)
C64 C63 C69 C71 58(3)
C64 C63 C69 C72 -62(3)
C65 C61 C62 C63 -176(2)
C69 C63 C64 O4 4(3)
C69 C63 C64 C59 -175(2)
C79 C73 C74 C75 -178.5
C79 C73 C78 C77 178.5
C73 C74 C75 C76 0.0
C74 C73 C78 C77 -0.3
C74 C75 C76 C77 -0.2
C75 C76 C77 C78 0.1
C76 C77 C78 C73 0.1
C78 C73 C74 C75 0.3
C86 C80 C81 C82 -178.4
C86 C80 C85 C84 178.5
C80 C81 C82 C83 -0.1
C81 C80 C85 C84 -0.2
C81 C82 C83 C84 -0.1
C82 C83 C84 C85 0.1
C83 C84 C85 C80 0.1
C85 C80 C81 C82 0.3
C93 C87 C88 C89 -178.5
C93 C87 C92 C91 178.5
C87 C88 C89 C90 -0.1
C88 C87 C92 C91 -0.3
C88 C89 C90 C91 -0.1
C89 C90 C91 C92 0.1
C90 C91 C92 C87 0.1
C92 C87 C88 C89 0.2
C53 C52 C57 N4 -176(2)
C53 C52 C57 C56 58(3)
C53 C54 C55 C56 -56(3)
C100 C94 C95 C96 -178.5
C100 C94 C99 C98 178.5
C94 C95 C96 C97 -0.1
C95 C94 C99 C98 -0.2
C95 C96 C97 C98 -0.1
C96 C97 C98 C99 0.1
C97 C98 C99 C94 0.1
C99 C94 C95 C96 0.2
